data_4347386
loop_
_publ_author_name
'G\'omez-Garc\'ia, Carlos J'
'Escriv\`a, Emilio'
'Benmansour, Samia'
'Borr\`as-Almenar, Juan J'
'Folgado, Jos\'e-Vicente'
'Ram\'irez de Arellano, Carmen'

_publ_section_title
;
 Alternating Ferro/Antiferromagnetic Copper(II) Chain Containing an
 Unprecedented Triple Formato/Hydroxido/Sulfato Bridge.
;
_journal_issue 5
_journal_name_full 'Inorganic chemistry'
_journal_page_first 2664
_journal_page_last 2671
_journal_paper_doi 10.1021/acs.inorgchem.6b00105
_journal_volume 55
_journal_year 2016
_chemical_formula_moiety 'C9 H12 Cu2 N4 O9 S, 3(H2 O)'
_chemical_formula_sum 'C9 H18 Cu2 N4 O12 S'
_chemical_formula_weight 533.41
_space_group_crystal_system monoclinic
_space_group_IT_number 11
_space_group_name_Hall '-P 2yb'
_space_group_name_H-M_alt 'P 1 21/m 1'
_atom_sites_solution_hydrogens mixed
_atom_sites_solution_primary direct
_atom_sites_solution_secondary difmap
_audit_creation_method SHELXL-2014/7
_cell_angle_alpha 90
_cell_angle_beta 107.531(3)
_cell_angle_gamma 90
_cell_formula_units_Z 2
_cell_length_a 7.6724(4)
_cell_length_b 13.7490(5)
_cell_length_c 8.7100(4)
_cell_measurement_reflns_used 3796
_cell_measurement_temperature 120(2)
_cell_measurement_theta_max 32.5026
_cell_measurement_theta_min 2.9572
_cell_volume 876.12(7)
_computing_cell_refinement 'CrysAlisPro (Agilent Tec., 2012)'
_computing_data_collection 'CrysAlisPro (Agilent Tec., 2012)'
_computing_data_reduction 'CrysAlisPro (Agilent Tec., 2012)'
_computing_molecular_graphics 'CrystalMaker 2.7 (1994-2013)'
_computing_publication_material 'SHELXL-2014 (Sheldrick, 2014)'
_computing_structure_refinement 'SHELXL-2014/7 (Sheldrick, 2014)'
_computing_structure_solution 'SHELXS-97 (Sheldrick, 1990)'
_diffrn_ambient_temperature 120(2)
_diffrn_detector_area_resol_mean 16.0267
_diffrn_measured_fraction_theta_full 0.999
_diffrn_measured_fraction_theta_max 0.913
_diffrn_measurement_device_type 'Agilent-XRD SuperNova'
_diffrn_measurement_method '\w scans'
_diffrn_radiation_type MoK\a
_diffrn_radiation_wavelength 0.71073
_diffrn_reflns_av_R_equivalents 0.0289
_diffrn_reflns_av_unetI/netI 0.0374
_diffrn_reflns_Laue_measured_fraction_full 0.999
_diffrn_reflns_Laue_measured_fraction_max 0.913
_diffrn_reflns_limit_h_max 11
_diffrn_reflns_limit_h_min -11
_diffrn_reflns_limit_k_max 20
_diffrn_reflns_limit_k_min -20
_diffrn_reflns_limit_l_max 12
_diffrn_reflns_limit_l_min -12
_diffrn_reflns_number 7681
_diffrn_reflns_point_group_measured_fraction_full 0.999
_diffrn_reflns_point_group_measured_fraction_max 0.913
_diffrn_reflns_theta_full 30.000
_diffrn_reflns_theta_max 32.576
_diffrn_reflns_theta_min 2.963
_exptl_absorpt_coefficient_mu 2.620
_exptl_absorpt_correction_T_max 1.00000
_exptl_absorpt_correction_T_min 0.66097
_exptl_absorpt_correction_type multi-scan
_exptl_absorpt_process_details 'CrysAlisPro (Agilent Tec., 2012)'
_exptl_crystal_colour green
_exptl_crystal_density_diffrn 2.022
_exptl_crystal_density_method 'not measured'
_exptl_crystal_description prism
_exptl_crystal_F_000 540
_exptl_crystal_size_max 0.34
_exptl_crystal_size_mid 0.06
_exptl_crystal_size_min 0.06
_refine_diff_density_max 0.579
_refine_diff_density_min -0.594
_refine_diff_density_rms 0.095
_refine_ls_extinction_method none
_refine_ls_goodness_of_fit_ref 1.049
_refine_ls_hydrogen_treatment mixed
_refine_ls_matrix_type full
_refine_ls_number_parameters 180
_refine_ls_number_reflns 3020
_refine_ls_number_restraints 30
_refine_ls_restrained_S_all 1.049
_refine_ls_R_factor_all 0.0334
_refine_ls_R_factor_gt 0.0285
_refine_ls_shift/su_max 0.001
_refine_ls_shift/su_mean 0.000
_refine_ls_structure_factor_coef Fsqd
_refine_ls_weighting_details 'w=1/[\s^2^(Fo^2^)+(0.0288P)^2^+0.5311P] where P=(Fo^2^+2Fc^2^)/3'
_refine_ls_weighting_scheme calc
_refine_ls_wR_factor_gt 0.0674
_refine_ls_wR_factor_ref 0.0720
_reflns_Friedel_coverage 0.000
_reflns_number_gt 2676
_reflns_number_total 3020
_reflns_threshold_expression 'I > 2\s(I)'
_cod_data_source_file ic6b00105_si_001.cif
_cod_data_source_block ee96_addsym
_cod_original_cell_volume 876.13(7)
_cod_original_sg_symbol_H-M 'P 21/m'
_cod_database_code 4347386
_shelx_shelxl_version_number 2014/7
_shelx_space_group_comment
; 
The symmetry employed for this shelxl refinement is uniquely defined 
by the following loop, which should always be used as a source of 
symmetry information in preference to the above space-group names. 
They are only intended as comments. 
;

loop_
_space_group_symop_operation_xyz
'x, y, z'
'-x, y+1/2, -z'
'-x, -y, -z'
'x, -y-1/2, z'

loop_
_atom_site_label
_atom_site_type_symbol
_atom_site_fract_x
_atom_site_fract_y
_atom_site_fract_z
_atom_site_U_iso_or_equiv
_atom_site_adp_type
_atom_site_occupancy
_atom_site_site_symmetry_order
_atom_site_calc_flag
_atom_site_refinement_flags_posn
_atom_site_refinement_flags_adp
_atom_site_refinement_flags_occupancy
_atom_site_disorder_assembly
_atom_site_disorder_group
Cu1 Cu 0.15400(3) 0.14078(2) 0.35914(2) 0.01003(7) Uani 1 1 d . . . . .
O1 O 0.11628(18) 0.16792(9) 0.13005(14) 0.0147(2) Uani 1 1 d . . . . .
C1 C 0.1012(4) 0.2500 0.0647(3) 0.0159(5) Uani 1 2 d S T P . .
H1 H 0.0749 0.2500 -0.0491 0.019 Uiso 1 2 calc R U P . .
O2 O 0.3067(3) 0.2500 0.4445(2) 0.0105(3) Uani 1 2 d S T P . .
H2 H 0.368(6) 0.2500 0.416(4) 0.022(11) Uiso 1 2 d S . P . .
O3 O -0.0803(2) 0.2500 0.3544(2) 0.0141(3) Uani 1 2 d DS T P A .
S1 S -0.23161(8) 0.2500 0.42649(7) 0.01088(11) Uani 1 2 d DS T P . .
O4 O -0.4024(3) 0.22443(17) 0.2993(3) 0.0167(6) Uani 0.5 1 d D . P A -1
O5A O -0.1916(4) 0.1811(2) 0.5580(4) 0.0227(6) Uani 0.5 1 d D . P A -1
O5B O -0.2569(4) 0.3498(2) 0.4863(4) 0.0179(5) Uani 0.5 1 d D . P A -1
O6 O 0.4225(2) 0.04902(12) 0.3571(3) 0.0360(4) Uani 1 1 d D . . . .
H6A H 0.495(4) 0.0892(19) 0.344(4) 0.063(11) Uiso 1 1 d D . . . .
H6B H 0.406(9) 0.005(3) 0.291(6) 0.076 Uiso 0.57(5) 1 d D U P B 1
H6C H 0.476(8) 0.009(4) 0.425(8) 0.076 Uiso 0.43(5) 1 d D U P B 2
O7 O 0.7304(2) 0.11143(12) 0.81031(17) 0.0239(3) Uani 1 1 d D . . . .
H7A H 0.739(4) 0.1395(17) 0.731(2) 0.037(8) Uiso 1 1 d D . . . .
H7B H 0.694(7) 0.149(3) 0.868(4) 0.045 Uiso 0.63(4) 1 d D U P C 1
H7C H 0.687(11) 0.057(3) 0.787(7) 0.045 Uiso 0.37(4) 1 d D U P C 2
O8 O 0.5916(3) 0.2500 -0.0236(2) 0.0207(4) Uani 1 2 d DS T P . .
H8A H 0.622(6) 0.2500 0.0766(19) 0.051(13) Uiso 1 2 d DS . P . .
H8B H 0.645(6) 0.204(2) -0.056(5) 0.017(11) Uiso 0.5 1 d D . P D -1
N1 N 0.17516(19) 0.08634(10) 0.58332(16) 0.0105(3) Uani 1 1 d . . . . .
C2 C 0.0573(2) 0.01546(12) 0.57997(18) 0.0096(3) Uani 1 1 d . . . . .
N3 N -0.03107(19) 0.03034(10) 0.29464(16) 0.0109(3) Uani 1 1 d . . . . .
C4 C -0.1374(2) 0.00295(13) 0.14846(19) 0.0136(3) Uani 1 1 d . . . . .
H4 H -0.1236 0.0336 0.0550 0.016 Uiso 1 1 calc R U . . .
C5 C -0.2674(2) -0.06981(13) 0.1325(2) 0.0141(3) Uani 1 1 d . . . . .
H5 H -0.3438 -0.0888 0.0293 0.017 Uiso 1 1 calc R U . . .
C6 C 0.2826(2) 0.11384(13) 0.7296(2) 0.0129(3) Uani 1 1 d . . . . .
H6 H 0.3699 0.1641 0.7380 0.016 Uiso 1 1 calc R U . . .

loop_
_atom_site_aniso_label
_atom_site_aniso_U_11
_atom_site_aniso_U_22
_atom_site_aniso_U_33
_atom_site_aniso_U_23
_atom_site_aniso_U_13
_atom_site_aniso_U_12
Cu1 0.00903(11) 0.01173(11) 0.01001(10) -0.00095(7) 0.00390(7) -0.00278(7)
O1 0.0166(6) 0.0172(6) 0.0120(5) -0.0013(5) 0.0069(4) -0.0035(5)
C1 0.0142(11) 0.0229(12) 0.0112(10) 0.000 0.0048(8) 0.000
O2 0.0071(8) 0.0117(8) 0.0135(7) 0.000 0.0043(6) 0.000
O3 0.0085(8) 0.0173(8) 0.0195(8) 0.000 0.0088(6) 0.000
S1 0.0076(2) 0.0135(2) 0.0130(2) 0.000 0.00527(19) 0.000
O4 0.0096(11) 0.0211(15) 0.0189(10) 0.0001(9) 0.0037(8) -0.0030(8)
O5A 0.0183(15) 0.0301(17) 0.0222(14) 0.0121(13) 0.0097(12) 0.0068(13)
O5B 0.0157(14) 0.0180(13) 0.0223(14) -0.0078(11) 0.0094(12) -0.0005(11)
O6 0.0140(7) 0.0200(7) 0.0671(12) -0.0201(8) 0.0017(7) 0.0012(6)
O7 0.0267(8) 0.0252(7) 0.0177(6) -0.0054(6) 0.0035(6) 0.0034(6)
O8 0.0241(11) 0.0209(10) 0.0162(9) 0.000 0.0047(8) 0.000
N1 0.0083(6) 0.0099(6) 0.0129(6) -0.0008(5) 0.0024(5) 0.0006(5)
C2 0.0070(7) 0.0100(7) 0.0125(6) -0.0014(6) 0.0042(5) 0.0006(5)
N3 0.0091(6) 0.0131(6) 0.0114(6) -0.0025(5) 0.0044(5) -0.0007(5)
C4 0.0117(7) 0.0178(8) 0.0120(7) -0.0012(6) 0.0044(5) 0.0001(6)
C5 0.0110(7) 0.0168(8) 0.0134(7) -0.0037(6) 0.0020(6) -0.0002(6)
C6 0.0100(7) 0.0122(7) 0.0161(7) -0.0024(6) 0.0032(6) -0.0007(6)

loop_
_atom_type_symbol
_atom_type_description
_atom_type_scat_dispersion_real
_atom_type_scat_dispersion_imag
_atom_type_scat_source
C C 0.0033 0.0016 'International Tables Vol C Tables 4.2.6.8 and 6.1.1.4'
H H 0.0000 0.0000 'International Tables Vol C Tables 4.2.6.8 and 6.1.1.4'
N N 0.0061 0.0033 'International Tables Vol C Tables 4.2.6.8 and 6.1.1.4'
O O 0.0106 0.0060 'International Tables Vol C Tables 4.2.6.8 and 6.1.1.4'
S S 0.1246 0.1234 'International Tables Vol C Tables 4.2.6.8 and 6.1.1.4'
Cu Cu 0.3201 1.2651 'International Tables Vol C Tables 4.2.6.8 and 6.1.1.4'

loop_
_geom_angle_atom_site_label_1
_geom_angle_atom_site_label_2
_geom_angle_atom_site_label_3
_geom_angle
_geom_angle_site_symmetry_1
_geom_angle_site_symmetry_3
O2 Cu1 O1 97.54(6) . .
O2 Cu1 N3 170.54(7) . .
O1 Cu1 N3 89.10(5) . .
O2 Cu1 N1 93.04(6) . .
O1 Cu1 N1 169.01(5) . .
N3 Cu1 N1 80.76(5) . .
O2 Cu1 O3 83.10(6) . .
O1 Cu1 O3 89.02(6) . .
N3 Cu1 O3 90.32(5) . .
N1 Cu1 O3 95.23(6) . .
O2 Cu1 O6 89.38(6) . .
O1 Cu1 O6 87.52(7) . .
N3 Cu1 O6 97.67(6) . .
N1 Cu1 O6 89.62(7) . .
O3 Cu1 O6 171.24(5) . .
C1 O1 Cu1 126.70(13) . .
O1 C1 O1 128.4(2) 4_565 .
Cu1 O2 Cu1 103.53(8) . 4_565
S1 O3 Cu1 133.84(5) . 4_565
S1 O3 Cu1 133.84(5) . .
Cu1 O3 Cu1 80.12(6) 4_565 .
O5A S1 O3 109.29(13) . .
O5A S1 O4 111.45(17) . .
O3 S1 O4 108.27(12) . .
O5A S1 O5B 110.0(2) . .
O3 S1 O5B 110.37(11) . .
O4 S1 O5B 107.39(16) . .
C2 N1 C6 116.55(14) . .
C2 N1 Cu1 112.95(10) . .
C6 N1 Cu1 130.44(12) . .
N1 C2 N3 127.09(14) . 3_556
N1 C2 C2 116.36(17) . 3_556
N3 C2 C2 116.55(18) 3_556 3_556
C2 N3 C4 116.60(14) 3_556 .
C2 N3 Cu1 113.10(10) 3_556 .
C4 N3 Cu1 130.08(12) . .
N3 C4 C5 120.62(15) . .
C6 C5 C4 118.34(15) 3_556 .
N1 C6 C5 120.79(16) . 3_556

loop_
_geom_bond_atom_site_label_1
_geom_bond_atom_site_label_2
_geom_bond_distance
_geom_bond_site_symmetry_2
Cu1 O2 1.9119(11) .
Cu1 O1 1.9638(12) .
Cu1 N3 2.0388(14) .
Cu1 N1 2.0514(14) .
Cu1 O3 2.3332(13) .
Cu1 O6 2.4200(16) .
O1 C1 1.2536(16) .
C1 O1 1.2536(16) 4_565
O2 Cu1 1.9119(11) 4_565
O3 S1 1.4767(17) .
O3 Cu1 2.3332(13) 4_565
S1 O5A 1.447(3) .
S1 O4 1.481(2) .
S1 O5B 1.501(3) .
N1 C2 1.324(2) .
N1 C6 1.346(2) .
C2 N3 1.328(2) 3_556
C2 C2 1.469(3) 3_556
N3 C2 1.328(2) 3_556
N3 C4 1.343(2) .
C4 C5 1.390(2) .
C5 C6 1.381(2) 3_556
C6 C5 1.381(2) 3_556

loop_
_geom_hbond_atom_site_label_D
_geom_hbond_atom_site_label_H
_geom_hbond_atom_site_label_A
_geom_hbond_distance_DH
_geom_hbond_distance_HA
_geom_hbond_distance_DA
_geom_hbond_angle_DHA
_geom_hbond_site_symmetry_A
O2 H2 O4 0.60(4) 2.31(4) 2.899(3) 171.1(8) 1_655
O2 H2 O4 0.60(4) 2.31(4) 2.899(3) 171.1(8) 4_665
O6 H6A O4 0.814(13) 2.102(17) 2.878(3) 159(4) 1_655
O6 H6A O5B 0.814(13) 2.11(3) 2.754(4) 136(3) 4_665
O6 H6C O6 0.821(14) 1.99(4) 2.765(4) 157(9) 3_656
O6 H6B O7 0.814(14) 1.98(3) 2.709(2) 149(5) 3_656
O7 H7A O5A 0.813(13) 1.831(15) 2.626(3) 165(3) 1_655
O7 H7A O5B 0.813(13) 2.144(16) 2.902(3) 155(3) 4_665
O7 H7C O6 0.822(14) 1.94(3) 2.709(2) 155(5) 3_656
O7 H7B O8 0.823(14) 1.973(16) 2.790(2) 172(4) 1_556
O7 H7C O6 0.822(14) 1.94(3) 2.709(2) 155(5) 3_656
O8 H8A O4 0.833(15) 2.04(2) 2.820(3) 157(4) 1_655
O8 H8A O4 0.833(15) 2.04(2) 2.820(3) 157(4) 4_665
O8 H8B O7 0.840(15) 1.971(19) 2.790(2) 164(4) 1_554
C4 H4 O1 0.95 2.55 3.024(2) 111.1 .
C4 H4 O7 0.95 2.35 3.182(2) 146.6 1_454
C6 H6 O8 0.95 2.54 3.268(2) 133.1 1_556

loop_
_geom_torsion_atom_site_label_1
_geom_torsion_atom_site_label_2
_geom_torsion_atom_site_label_3
_geom_torsion_atom_site_label_4
_geom_torsion
_geom_torsion_site_symmetry_4
Cu1 O1 C1 O1 4.2(4) 4_565
